data_7000778
loop_
_publ_author_name
'Fianchini, Mauro'
'Cundari, Thomas R.'
'DeYonker, Nathan J.'
'Dias, H. V. Rasika'

_publ_section_title
;
 A non-classical copper carbonyl on a tri-alkene hydrocarbon support
;
_journal_issue 12
_journal_name_full 'Dalton Transactions'
_journal_page_first 2085
_journal_page_last 2087
_journal_paper_doi 10.1039/b902678a
_journal_year 2009
_chemical_formula_sum 'C13 H18 Cu F6 O Sb'
_chemical_formula_weight 489.56
_chemical_name_common (Cu(C12H18)CO)(SbF6)
_chemical_name_systematic
;
?
;
_space_group_IT_number 198
_symmetry_cell_setting cubic
_symmetry_space_group_name_Hall 'P 2ac 2ab 3'
_symmetry_space_group_name_H-M 'P 21 3'
_atom_sites_solution_hydrogens geom
_atom_sites_solution_primary direct
_atom_sites_solution_secondary difmap
_audit_creation_method SHELXL-97
_cell_angle_alpha 90.00
_cell_angle_beta 90.00
_cell_angle_gamma 90.00
_cell_formula_units_Z 4
_cell_length_a 11.7046(12)
_cell_length_b 11.7046(12)
_cell_length_c 11.7046(12)
_cell_measurement_reflns_used 6785
_cell_measurement_temperature 100(2)
_cell_measurement_theta_max 28.31
_cell_measurement_theta_min 2.46
_cell_volume 1603.5(3)
_computing_cell_refinement 'Bruker SAINT'
_computing_data_collection 'Bruker APEX2'
_computing_data_reduction 'Bruker SAINT'
_computing_molecular_graphics 'Bruker SHELXTL'
_computing_publication_material 'Bruker SHELXTL'
_computing_structure_refinement 'SHELXL-97 (Sheldrick, 1997)'
_computing_structure_solution 'SHELXS-97 (Sheldrick, 1990)'
_diffrn_ambient_temperature 100(2)
_diffrn_measured_fraction_theta_full 1.000
_diffrn_measured_fraction_theta_max 1.000
_diffrn_measurement_device_type 'Bruker APEX-II CCD'
_diffrn_measurement_method '\f and \w scans'
_diffrn_radiation_monochromator graphite
_diffrn_radiation_source 'fine-focus sealed tube'
_diffrn_radiation_type MoK\a
_diffrn_radiation_wavelength 0.71073
_diffrn_reflns_av_R_equivalents 0.0217
_diffrn_reflns_av_sigmaI/netI 0.0113
_diffrn_reflns_limit_h_max 15
_diffrn_reflns_limit_h_min -15
_diffrn_reflns_limit_k_max 15
_diffrn_reflns_limit_k_min -15
_diffrn_reflns_limit_l_max 15
_diffrn_reflns_limit_l_min -15
_diffrn_reflns_number 15645
_diffrn_reflns_theta_full 28.31
_diffrn_reflns_theta_max 28.31
_diffrn_reflns_theta_min 2.46
_diffrn_standards_number 0
_exptl_absorpt_coefficient_mu 3.069
_exptl_absorpt_correction_T_max 0.6081
_exptl_absorpt_correction_T_min 0.5517
_exptl_absorpt_correction_type multi-scan
_exptl_absorpt_process_details sadabs
_exptl_crystal_colour colorless
_exptl_crystal_density_diffrn 2.028
_exptl_crystal_density_method 'not measured'
_exptl_crystal_description blocks
_exptl_crystal_F_000 952
_exptl_crystal_size_max 0.22
_exptl_crystal_size_mid 0.20
_exptl_crystal_size_min 0.18
_refine_diff_density_max 0.537
_refine_diff_density_min -0.229
_refine_diff_density_rms 0.056
_refine_ls_abs_structure_details 'Flack H D (1983), Acta Cryst. A39, 876-881'
_refine_ls_abs_structure_Flack 0.03(2)
_refine_ls_extinction_method none
_refine_ls_goodness_of_fit_ref 1.111
_refine_ls_hydrogen_treatment constr
_refine_ls_matrix_type full
_refine_ls_number_parameters 103
_refine_ls_number_reflns 1340
_refine_ls_number_restraints 7
_refine_ls_restrained_S_all 1.109
_refine_ls_R_factor_all 0.0168
_refine_ls_R_factor_gt 0.0168
_refine_ls_shift/su_max 0.001
_refine_ls_shift/su_mean 0.000
_refine_ls_structure_factor_coef Fsqd
_refine_ls_weighting_details 'calc w=1/[\s^2^(Fo^2^)+(0.0232P)^2^+0.7740P] where P=(Fo^2^+2Fc^2^)/3'
_refine_ls_weighting_scheme calc
_refine_ls_wR_factor_gt 0.0428
_refine_ls_wR_factor_ref 0.0428
_reflns_number_gt 1337
_reflns_number_total 1340
_reflns_threshold_expression >2sigma(I)
_cod_data_source_file b902678a.txt
_cod_data_source_block dias587s
_cod_depositor_comments
;
The following automatic conversions were performed:
'_symmetry_cell_setting' value 'Cubic' changed to 'cubic' according to
'/home/saulius/struct/CIF-dictionaries/cif_core.dic' dictionary named
'cif_core.dic' version 2.4.1 from 2010-06-29.

Automatic conversion script
Id: cif_fix_enum 1527 2010-12-29 10:47:43Z saulius 
;
_cod_original_sg_symbol_H-M P2(1)3
_cod_database_code 7000778

loop_
_symmetry_equiv_pos_as_xyz
'x, y, z'
'-x+1/2, -y, z+1/2'
'-x, y+1/2, -z+1/2'
'x+1/2, -y+1/2, -z'
'z, x, y'
'z+1/2, -x+1/2, -y'
'-z+1/2, -x, y+1/2'
'-z, x+1/2, -y+1/2'
'y, z, x'
'-y, z+1/2, -x+1/2'
'y+1/2, -z+1/2, -x'
'-y+1/2, -z, x+1/2'

loop_
_atom_site_label
_atom_site_type_symbol
_atom_site_fract_x
_atom_site_fract_y
_atom_site_fract_z
_atom_site_U_iso_or_equiv
_atom_site_adp_type
_atom_site_occupancy
_atom_site_symmetry_multiplicity
_atom_site_calc_flag
_atom_site_refinement_flags
_atom_site_disorder_assembly
_atom_site_disorder_group
Cu Cu 0.69867(2) 0.19867(2) 0.30133(2) 0.02362(10) Uani 1 3 d S . .
Sb Sb 0.580890(12) 0.419110(12) 0.919110(12) 0.02804(7) Uani 1 3 d S . .
O O 0.84997(15) 0.34997(15) 0.15003(15) 0.0410(7) Uani 1 3 d S . .
C5 C 0.79445(18) 0.29445(18) 0.20555(18) 0.0270(7) Uani 1 3 d S A .
F1 F 0.61834(16) 0.47506(16) 1.06451(14) 0.0513(4) Uani 1 1 d . . .
F2 F 0.5374(2) 0.3616(2) 0.77760(15) 0.0712(6) Uani 1 1 d . . .
C1A C 0.7453(4) 0.1528(4) 0.4836(4) 0.0231(8) Uani 0.50 1 d PD A 1
H1AA H 0.6940 0.0966 0.5226 0.028 Uiso 0.50 1 calc PR A 1
C2A C 0.7424(5) 0.2740(5) 0.5295(6) 0.0246(12) Uani 0.50 1 d PD A 1
H2AA H 0.7989 0.3213 0.4879 0.030 Uiso 0.50 1 calc PR A 1
H2AB H 0.7636 0.2738 0.6114 0.030 Uiso 0.50 1 calc PR A 1
C3A C 0.6233(5) 0.3259(5) 0.5154(5) 0.0291(11) Uani 0.50 1 d PD A 1
H3AA H 0.5679 0.2811 0.5610 0.035 Uiso 0.50 1 calc PR A 1
H3AB H 0.6237 0.4050 0.5452 0.035 Uiso 0.50 1 calc PR A 1
C4A C 0.5858(4) 0.3271(5) 0.3921(4) 0.0265(9) Uani 0.50 1 d PD A 1
H4AA H 0.5806 0.4042 0.3556 0.032 Uiso 0.50 1 calc PR A 1
C1B C 0.7834(4) 0.2171(5) 0.4733(4) 0.0338(10) Uani 0.50 1 d PD A 2
H1BA H 0.8633 0.2471 0.4716 0.041 Uiso 0.50 1 calc PR A 2
C2B C 0.7001(6) 0.2854(6) 0.5449(6) 0.0372(17) Uani 0.50 1 d PD A 2
H2BA H 0.7432 0.3397 0.5934 0.045 Uiso 0.50 1 calc PR A 2
H2BB H 0.6577 0.2330 0.5959 0.045 Uiso 0.50 1 calc PR A 2
C3B C 0.6156(5) 0.3515(5) 0.4714(6) 0.0343(13) Uani 0.50 1 d PD A 2
H3BA H 0.5621 0.3937 0.5214 0.041 Uiso 0.50 1 calc PR A 2
H3BB H 0.6575 0.4080 0.4245 0.041 Uiso 0.50 1 calc PR A 2
C4B C 0.5485(5) 0.2727(5) 0.3937(5) 0.0292(10) Uani 0.50 1 d PD A 2
H4BA H 0.4999 0.2154 0.4344 0.035 Uiso 0.50 1 calc PR A 2

loop_
_atom_site_aniso_label
_atom_site_aniso_U_11
_atom_site_aniso_U_22
_atom_site_aniso_U_33
_atom_site_aniso_U_23
_atom_site_aniso_U_13
_atom_site_aniso_U_12
Cu 0.02362(10) 0.02362(10) 0.02362(10) -0.00028(10) -0.00028(10) 0.00028(10)
Sb 0.02804(7) 0.02804(7) 0.02804(7) -0.00186(6) 0.00186(6) 0.00186(6)
O 0.0410(7) 0.0410(7) 0.0410(7) 0.0060(8) 0.0060(8) -0.0060(8)
C5 0.0270(7) 0.0270(7) 0.0270(7) 0.0014(8) 0.0014(8) -0.0014(8)
F1 0.0583(10) 0.0570(10) 0.0385(8) -0.0094(8) -0.0153(7) -0.0024(8)
F2 0.0871(15) 0.0913(15) 0.0351(9) -0.0275(10) -0.0009(9) -0.0062(12)
C1A 0.022(2) 0.022(2) 0.026(2) -0.0008(18) -0.0004(17) -0.0003(19)
C2A 0.021(3) 0.027(2) 0.025(3) -0.003(2) -0.001(2) -0.003(2)
C3A 0.031(3) 0.034(3) 0.023(3) -0.008(2) -0.001(2) 0.005(2)
C4A 0.0230(19) 0.023(2) 0.033(3) -0.0027(17) -0.0006(19) 0.0033(19)
C1B 0.029(2) 0.046(3) 0.026(2) 0.003(2) -0.0056(18) -0.003(2)
C2B 0.040(4) 0.044(4) 0.027(3) -0.007(2) 0.008(3) -0.008(4)
C3B 0.038(3) 0.035(3) 0.030(4) -0.002(3) 0.005(3) 0.000(2)
C4B 0.024(2) 0.031(3) 0.033(3) -0.001(2) 0.0035(19) 0.001(2)

loop_
_atom_type_symbol
_atom_type_description
_atom_type_scat_dispersion_real
_atom_type_scat_dispersion_imag
_atom_type_scat_source
C C 0.0033 0.0016 'International Tables Vol C Tables 4.2.6.8 and 6.1.1.4'
H H 0.0000 0.0000 'International Tables Vol C Tables 4.2.6.8 and 6.1.1.4'
O O 0.0106 0.0060 'International Tables Vol C Tables 4.2.6.8 and 6.1.1.4'
F F 0.0171 0.0103 'International Tables Vol C Tables 4.2.6.8 and 6.1.1.4'
Cu Cu 0.3201 1.2651 'International Tables Vol C Tables 4.2.6.8 and 6.1.1.4'
Sb Sb -0.5866 1.5461 'International Tables Vol C Tables 4.2.6.8 and 6.1.1.4'

loop_
_geom_angle_atom_site_label_1
_geom_angle_atom_site_label_2
_geom_angle_atom_site_label_3
_geom_angle
_geom_angle_site_symmetry_1
_geom_angle_site_symmetry_3
_geom_angle_publ_flag
C5 Cu C4B 120.59(15) . 8_645 ?
C5 Cu C4B 120.59(15) . . ?
C4B Cu C4B 96.4(2) 8_645 . ?
C5 Cu C4B 120.59(15) . 11_556 ?
C4B Cu C4B 96.4(2) 8_645 11_556 ?
C4B Cu C4B 96.4(2) . 11_556 ?
C5 Cu C1B 101.92(14) . 11_556 ?
C4B Cu C1B 34.4(2) 8_645 11_556 ?
C4B Cu C1B 129.3(2) . 11_556 ?
C4B Cu C1B 82.9(2) 11_556 11_556 ?
C5 Cu C1B 101.92(14) . . ?
C4B Cu C1B 129.3(2) 8_645 . ?
C4B Cu C1B 82.9(2) . . ?
C4B Cu C1B 34.4(2) 11_556 . ?
C1B Cu C1B 115.85(10) 11_556 . ?
C5 Cu C1B 101.92(14) . 8_645 ?
C4B Cu C1B 82.9(2) 8_645 8_645 ?
C4B Cu C1B 34.4(2) . 8_645 ?
C4B Cu C1B 129.3(2) 11_556 8_645 ?
C1B Cu C1B 115.85(10) 11_556 8_645 ?
C1B Cu C1B 115.85(10) . 8_645 ?
C5 Cu C4A 102.96(15) . 8_645 ?
C4B Cu C4A 19.72(16) 8_645 8_645 ?
C4B Cu C4A 100.3(2) . 8_645 ?
C4B Cu C4A 114.9(2) 11_556 8_645 ?
C1B Cu C4A 39.83(19) 11_556 8_645 ?
C1B Cu C4A 148.7(2) . 8_645 ?
C1B Cu C4A 76.98(18) 8_645 8_645 ?
C5 Cu C4A 102.96(15) . . ?
C4B Cu C4A 114.9(2) 8_645 . ?
C4B Cu C4A 19.72(16) . . ?
C4B Cu C4A 100.3(2) 11_556 . ?
C1B Cu C4A 148.7(2) 11_556 . ?
C1B Cu C4A 76.98(18) . . ?
C1B Cu C4A 39.83(19) 8_645 . ?
C4A Cu C4A 115.12(11) 8_645 . ?
C5 Cu C4A 102.96(15) . 11_556 ?
C4B Cu C4A 100.3(2) 8_645 11_556 ?
C4B Cu C4A 114.9(2) . 11_556 ?
C4B Cu C4A 19.72(16) 11_556 11_556 ?
C1B Cu C4A 76.98(18) 11_556 11_556 ?
C1B Cu C4A 39.83(19) . 11_556 ?
C1B Cu C4A 148.7(2) 8_645 11_556 ?
C4A Cu C4A 115.12(11) 8_645 11_556 ?
C4A Cu C4A 115.12(11) . 11_556 ?
C5 Cu C1A 122.77(12) . 11_556 ?
C4B Cu C1A 18.79(15) 8_645 11_556 ?
C4B Cu C1A 107.15(19) . 11_556 ?
C4B Cu C1A 79.96(16) 11_556 11_556 ?
C1B Cu C1A 22.51(16) 11_556 11_556 ?
C1B Cu C1A 114.1(2) . 11_556 ?
C1B Cu C1A 100.34(19) 8_645 11_556 ?
C4A Cu C1A 34.95(18) 8_645 11_556 ?
C4A Cu C1A 126.8(2) . 11_556 ?
C4A Cu C1A 81.74(17) 11_556 11_556 ?
C5 Cu C1A 122.77(12) . . ?
C4B Cu C1A 107.15(19) 8_645 . ?
C4B Cu C1A 79.96(16) . . ?
C4B Cu C1A 18.79(15) 11_556 . ?
C1B Cu C1A 100.34(19) 11_556 . ?
C1B Cu C1A 22.51(16) . . ?
C1B Cu C1A 114.1(2) 8_645 . ?
C4A Cu C1A 126.8(2) 8_645 . ?
C4A Cu C1A 81.74(16) . . ?
C4A Cu C1A 34.95(18) 11_556 . ?
C1A Cu C1A 93.47(16) 11_556 . ?
F2 Sb F2 91.19(11) . 7_665 ?
F2 Sb F2 91.19(11) . 10_646 ?
F2 Sb F2 91.19(11) 7_665 10_646 ?
F2 Sb F1 177.40(10) . . ?
F2 Sb F1 91.41(10) 7_665 . ?
F2 Sb F1 88.73(10) 10_646 . ?
F2 Sb F1 88.73(10) . 7_665 ?
F2 Sb F1 177.40(10) 7_665 7_665 ?
F2 Sb F1 91.41(10) 10_646 7_665 ?
F1 Sb F1 88.67(8) . 7_665 ?
F2 Sb F1 91.41(10) . 10_646 ?
F2 Sb F1 88.73(10) 7_665 10_646 ?
F2 Sb F1 177.40(10) 10_646 10_646 ?
F1 Sb F1 88.67(8) . 10_646 ?
F1 Sb F1 88.67(8) 7_665 10_646 ?
O C5 Cu 180.0(5) . . ?
C4A C1A C2A 126.0(5) 11_556 . ?
C4A C1A Cu 72.5(3) 11_556 . ?
C2A C1A Cu 96.1(3) . . ?
C4A C1A H1AA 116.1 11_556 . ?
C2A C1A H1AA 116.1 . . ?
Cu C1A H1AA 116.1 . . ?
C1A C2A C3A 110.7(5) . . ?
C1A C2A H2AA 109.5 . . ?
C3A C2A H2AA 109.5 . . ?
C1A C2A H2AB 109.5 . . ?
C3A C2A H2AB 109.5 . . ?
H2AA C2A H2AB 108.1 . . ?
C4A C3A C2A 111.9(5) . . ?
C4A C3A H3AA 109.2 . . ?
C2A C3A H3AA 109.2 . . ?
C4A C3A H3AB 109.2 . . ?
C2A C3A H3AB 109.2 . . ?
H3AA C3A H3AB 107.9 . . ?
C1A C4A C3A 122.4(5) 8_645 . ?
C1A C4A Cu 72.6(3) 8_645 . ?
C3A C4A Cu 105.8(3) . . ?
C1A C4A H4AA 115.7 8_645 . ?
C3A C4A H4AA 115.7 . . ?
Cu C4A H4AA 115.7 . . ?
C4B C1B C2B 124.2(6) 11_556 . ?
C4B C1B Cu 72.1(3) 11_556 . ?
C2B C1B Cu 105.2(4) . . ?
C4B C1B H1BA 115.3 11_556 . ?
C2B C1B H1BA 115.3 . . ?
Cu C1B H1BA 115.3 . . ?
C1B C2B C3B 112.0(5) . . ?
C1B C2B H2BA 109.2 . . ?
C3B C2B H2BA 109.2 . . ?
C1B C2B H2BB 109.2 . . ?
C3B C2B H2BB 109.2 . . ?
H2BA C2B H2BB 107.9 . . ?
C4B C3B C2B 111.5(5) . . ?
C4B C3B H3BA 109.3 . . ?
C2B C3B H3BA 109.3 . . ?
C4B C3B H3BB 109.3 . . ?
C2B C3B H3BB 109.3 . . ?
H3BA C3B H3BB 108.0 . . ?
C1B C4B C3B 129.0(6) 8_645 . ?
C1B C4B Cu 73.5(3) 8_645 . ?
C3B C4B Cu 96.8(4) . . ?
C1B C4B H4BA 114.7 8_645 . ?
C3B C4B H4BA 114.7 . . ?
Cu C4B H4BA 114.7 . . ?

loop_
_geom_bond_atom_site_label_1
_geom_bond_atom_site_label_2
_geom_bond_distance
_geom_bond_site_symmetry_2
_geom_bond_publ_flag
Cu C5 1.942(4) . ?
Cu C4B 2.238(5) 8_645 ?
Cu C4B 2.238(5) . ?
Cu C4B 2.238(5) 11_556 ?
Cu C1B 2.254(5) 11_556 ?
Cu C1B 2.254(5) . ?
Cu C1B 2.254(5) 8_645 ?
Cu C4A 2.266(4) 8_645 ?
Cu C4A 2.266(4) . ?
Cu C4A 2.266(4) 11_556 ?
Cu C1A 2.267(5) 11_556 ?
Cu C1A 2.267(5) . ?
Sb F2 1.8590(17) . ?
Sb F2 1.8590(17) 7_665 ?
Sb F2 1.8590(17) 10_646 ?
Sb F1 1.8754(16) . ?
Sb F1 1.8754(16) 7_665 ?
Sb F1 1.8754(16) 10_646 ?
O C5 1.126(5) . ?
C1A C4A 1.361(7) 11_556 ?
C1A C2A 1.517(6) . ?
C1A H1AA 1.0000 . ?
C2A C3A 1.528(7) . ?
C2A H2AA 0.9900 . ?
C2A H2AB 0.9900 . ?
C3A C4A 1.510(6) . ?
C3A H3AA 0.9900 . ?
C3A H3AB 0.9900 . ?
C4A C1A 1.361(7) 8_645 ?
C4A H4AA 1.0000 . ?
C1B C4B 1.328(8) 11_556 ?
C1B C2B 1.514(6) . ?
C1B H1BA 1.0000 . ?
C2B C3B 1.522(8) . ?
C2B H2BA 0.9900 . ?
C2B H2BB 0.9900 . ?
C3B C4B 1.515(7) . ?
C3B H3BA 0.9900 . ?
C3B H3BB 0.9900 . ?
C4B C1B 1.328(8) 8_645 ?
C4B H4BA 1.0000 . ?
